data_1568859
loop_
_publ_author_name
'Clinton, Savarimuthu Selvan'
'Ramesh, Rengan'
'Malecki, Jan Grzegorz'

_publ_section_title
;
 Orthometallated Pd(ii) C^N^S pincer complex catalyzed sustainable
 synthesis of bis(indolyl)methanes via acceptorless dehydrogenative
 coupling of alcohols
;
_journal_issue 11
_journal_name_full 'Catalysis Science &amp; Technology'
_journal_page_first 3358
_journal_page_last 3365
_journal_paper_doi 10.1039/D3CY00333G
_journal_volume 13
_journal_year 2023
_chemical_formula_moiety 'C32 H26 N3 O P Pd S'
_chemical_formula_sum 'C32 H26 N3 O P Pd S'
_chemical_formula_weight 637.99
_space_group_crystal_system triclinic
_space_group_IT_number 2
_space_group_name_Hall '-P 1'
_space_group_name_H-M_alt 'P -1'
_atom_sites_solution_hydrogens mixed
_atom_sites_solution_primary direct
_audit_creation_date 2021-02-20
_audit_creation_method
;
Olex2 1.3
(compiled 2020.07.16 svn.r6f6c53a7 for OlexSys, GUI svn.r6139)
;
_audit_update_record
;
2021-02-27 deposited with the CCDC.	2023-04-12 downloaded from the CCDC.
;
_cell_angle_alpha 71.591(4)
_cell_angle_beta 74.372(4)
_cell_angle_gamma 75.139(4)
_cell_formula_units_Z 2
_cell_length_a 9.8480(4)
_cell_length_b 11.6412(5)
_cell_length_c 14.0807(6)
_cell_measurement_reflns_used 5253
_cell_measurement_temperature 295(2)
_cell_measurement_theta_max 29.0280
_cell_measurement_theta_min 3.6820
_cell_volume 1448.83(11)
_computing_cell_refinement 'CrysAlisPro 1.171.40.67a (Rigaku OD, 2019)'
_computing_data_collection 'CrysAlisPro 1.171.40.67a (Rigaku OD, 2019)'
_computing_data_reduction 'CrysAlisPro 1.171.40.67a (Rigaku OD, 2019)'
_computing_molecular_graphics 'Olex2 1.3 (Dolomanov et al., 2009)'
_computing_publication_material 'Olex2 1.3 (Dolomanov et al., 2009)'
_computing_structure_refinement 'SHELXL 2018/3 (Sheldrick, 2015)'
_diffrn_ambient_temperature 295(2)
_diffrn_detector 'CCD plate'
_diffrn_detector_area_resol_mean 10.4015
_diffrn_detector_type Atlas
_diffrn_measured_fraction_theta_full 0.997
_diffrn_measured_fraction_theta_max 0.866
_diffrn_measurement_details
;
List of Runs (angles in degrees, time in seconds):

  # Type    Start    End  Width  t~exp~   \w     \q     \k     \f   Frames
#--------------------------------------------------------------------------
  1  \w    -31.00  20.00   1.00   26.81    --    9.90 100.00 102.00   51
  2  \w      1.00  51.00   1.00   26.81    --    9.90-100.00  -2.00   50
  3  \w    -36.00  63.00   1.00   26.81    --  -11.62  38.00  60.00   99
  4  \w    -40.00  -3.00   1.00   26.81    --  -11.62  77.00  90.00   37
  5  \w    -31.00  63.00   1.00   26.81    --  -11.62  38.00 -90.00   94
  6  \w    -92.00  12.00   1.00   26.81    --  -11.62 -19.00  90.00  104
;
_diffrn_measurement_device 'four-circle diffractometer'
_diffrn_measurement_device_type 'Xcalibur, Atlas, Gemini ultra'
_diffrn_measurement_method '\w scans'
_diffrn_orient_matrix_type 'CrysAlisPro convention (1999,Acta A55,543-557)'
_diffrn_orient_matrix_UB_11 -0.0433461000
_diffrn_orient_matrix_UB_12 0.0361859000
_diffrn_orient_matrix_UB_13 0.0332206000
_diffrn_orient_matrix_UB_21 0.0366550000
_diffrn_orient_matrix_UB_22 -0.0374286000
_diffrn_orient_matrix_UB_23 0.0394431000
_diffrn_orient_matrix_UB_31 0.0507442000
_diffrn_orient_matrix_UB_32 0.0395450000
_diffrn_orient_matrix_UB_33 -0.0168359000
_diffrn_radiation_monochromator graphite
_diffrn_radiation_probe x-ray
_diffrn_radiation_type 'Mo K\a'
_diffrn_radiation_wavelength 0.71073
_diffrn_reflns_av_R_equivalents 0.0349
_diffrn_reflns_av_unetI/netI 0.0495
_diffrn_reflns_Laue_measured_fraction_full 0.997
_diffrn_reflns_Laue_measured_fraction_max 0.866
_diffrn_reflns_limit_h_max 13
_diffrn_reflns_limit_h_min -13
_diffrn_reflns_limit_k_max 16
_diffrn_reflns_limit_k_min -13
_diffrn_reflns_limit_l_max 18
_diffrn_reflns_limit_l_min -19
_diffrn_reflns_number 17484
_diffrn_reflns_point_group_measured_fraction_full 0.997
_diffrn_reflns_point_group_measured_fraction_max 0.866
_diffrn_reflns_theta_full 25.242
_diffrn_reflns_theta_max 29.495
_diffrn_reflns_theta_min 3.420
_diffrn_source 'fine-focus sealed X-ray tube'
_diffrn_source_type 'Enhance (Mo) X-ray Source'
_exptl_absorpt_coefficient_mu 0.798
_exptl_absorpt_correction_T_max 1.00000
_exptl_absorpt_correction_T_min 0.81852
_exptl_absorpt_correction_type multi-scan
_exptl_absorpt_process_details
;
CrysAlisPro 1.171.40.67a (Rigaku Oxford Diffraction, 2019)
Empirical absorption correction using spherical harmonics,
 implemented in SCALE3 ABSPACK scaling algorithm.
;
_exptl_crystal_colour 'pale yellow'
_exptl_crystal_density_diffrn 1.462
_exptl_crystal_description prism
_exptl_crystal_F_000 648
_exptl_crystal_size_max 0.14
_exptl_crystal_size_mid 0.06
_exptl_crystal_size_min 0.05
_refine_diff_density_max 1.133
_refine_diff_density_min -0.648
_refine_diff_density_rms 0.074
_refine_ls_extinction_method none
_refine_ls_goodness_of_fit_ref 1.044
_refine_ls_hydrogen_treatment mixed
_refine_ls_matrix_type full
_refine_ls_number_parameters 360
_refine_ls_number_reflns 6991
_refine_ls_number_restraints 0
_refine_ls_restrained_S_all 1.044
_refine_ls_R_factor_all 0.0653
_refine_ls_R_factor_gt 0.0387
_refine_ls_shift/su_max 0.001
_refine_ls_shift/su_mean 0.000
_refine_ls_structure_factor_coef Fsqd
_refine_ls_weighting_details 'w=1/[\s^2^(Fo^2^)+(0.0339P)^2^+0.4229P] where P=(Fo^2^+2Fc^2^)/3'
_refine_ls_weighting_scheme calc
_refine_ls_wR_factor_gt 0.0761
_refine_ls_wR_factor_ref 0.0887
_reflns_Friedel_coverage 0.000
_reflns_number_gt 5178
_reflns_number_total 6991
_reflns_threshold_expression 'I > 2\s(I)'
_cod_data_source_file d3cy00333g2.cif
_cod_data_source_block cs3
_cod_depositor_comments 'Adding full bibliography for 1568859.cif.'
_cod_original_cell_volume 1448.84(12)
_cod_database_code 1568859
_shelx_shelxl_version_number 2018/3
_chemical_oxdiff_formula 'C32 H27 Cl1 N3 O1 P1 Pd1'
_shelx_space_group_comment
;
The symmetry employed for this shelxl refinement is uniquely defined
by the following loop, which should always be used as a source of
symmetry information in preference to the above space-group names.
They are only intended as comments.
;
_reflns_odcompleteness_completeness 99.76
_reflns_odcompleteness_iscentric 1
_reflns_odcompleteness_theta 26.32
_olex2_refinement_description
;
1. Fixed Uiso
 At 1.2 times of:
  All C(H) groups
2.a Aromatic/amide H refined with riding coordinates:
 C4(H4), C5(H5), C6(H6), C7(H7), C10(H10), C11(H11), C12(H12), C13(H13),
 C14(H14), C16(H16), C17(H17), C18(H18), C19(H19), C20(H20), C22(H22), C23(H23),
  C24(H24), C25(H25), C26(H26), C28(H28), C29(H29), C30(H30), C31(H31), C32(H32)
;
_olex2_submission_special_instructions 'No special instructions were received'
_oxdiff_exptl_absorpt_empirical_details
;
Empirical correction (ABSPACK) includes:
- Absorption correction using spherical harmonics
- Frame scaling
;
_oxdiff_exptl_absorpt_empirical_full_max 1.236
_oxdiff_exptl_absorpt_empirical_full_min 0.825

loop_
_space_group_symop_operation_xyz
'x, y, z'
'-x, -y, -z'

loop_
_atom_site_label
_atom_site_type_symbol
_atom_site_fract_x
_atom_site_fract_y
_atom_site_fract_z
_atom_site_U_iso_or_equiv
_atom_site_adp_type
_atom_site_occupancy
_atom_site_site_symmetry_order
_atom_site_calc_flag
_atom_site_refinement_flags_posn
_atom_site_refinement_flags_adp
_atom_site_refinement_flags_occupancy
_atom_site_disorder_assembly
_atom_site_disorder_group
Pd1 Pd -0.03642(2) 0.19512(2) 0.74716(2) 0.03952(8) Uani 1 1 d . . . . .
S1 S 0.19202(9) 0.06767(8) 0.74554(6) 0.0546(2) Uani 1 1 d . . . . .
P1 P -0.02558(8) 0.29727(7) 0.85523(5) 0.03797(18) Uani 1 1 d . . . . .
O1 O -0.1616(2) 0.1062(2) 0.52831(15) 0.0500(5) Uani 1 1 d . . . . .
N1 N -0.0411(3) 0.1145(2) 0.64247(17) 0.0406(5) Uani 1 1 d . . . . .
N2 N 0.0787(3) 0.0361(2) 0.60667(18) 0.0441(6) Uani 1 1 d . . . . .
H2 H 0.073(4) -0.001(3) 0.555(3) 0.074(10) Uiso 1 1 d . . . . .
N3 N 0.3082(3) -0.0636(3) 0.6050(2) 0.0488(7) Uani 1 1 d . . . . .
H3 H 0.297(3) -0.089(3) 0.562(2) 0.048(9) Uiso 1 1 d . . . . .
C1 C -0.1526(3) 0.1473(3) 0.5984(2) 0.0385(6) Uani 1 1 d . . . . .
C2 C -0.2640(3) 0.2404(3) 0.6416(2) 0.0400(7) Uani 1 1 d . . . . .
C3 C -0.2328(3) 0.2838(3) 0.7151(2) 0.0404(7) Uani 1 1 d . . . . .
C4 C -0.3359(3) 0.3764(3) 0.7490(2) 0.0517(8) Uani 1 1 d . . . . .
H4 H -0.319673 0.408090 0.797064 0.062 Uiso 1 1 calc R U . . .
C5 C -0.4632(4) 0.4233(3) 0.7131(2) 0.0582(9) Uani 1 1 d . . . . .
H5 H -0.529361 0.486351 0.736704 0.070 Uiso 1 1 calc R U . . .
C6 C -0.4923(4) 0.3780(4) 0.6435(3) 0.0600(9) Uani 1 1 d . . . . .
H6 H -0.578210 0.408538 0.620717 0.072 Uiso 1 1 calc R U . . .
C7 C -0.3920(3) 0.2862(3) 0.6079(2) 0.0540(8) Uani 1 1 d . . . . .
H7 H -0.410537 0.254634 0.560634 0.065 Uiso 1 1 calc R U . . .
C8 C 0.1939(3) 0.0112(3) 0.6456(2) 0.0424(7) Uani 1 1 d . . . . .
C9 C 0.4467(3) -0.1070(3) 0.6274(2) 0.0461(7) Uani 1 1 d . . . . .
C10 C 0.5144(4) -0.0398(4) 0.6597(2) 0.0566(9) Uani 1 1 d . . . . .
H10 H 0.469056 0.038274 0.667359 0.068 Uiso 1 1 calc R U . . .
C11 C 0.6494(4) -0.0897(5) 0.6803(3) 0.0736(12) Uani 1 1 d . . . . .
H11 H 0.693579 -0.045865 0.704284 0.088 Uiso 1 1 calc R U . . .
C12 C 0.7194(5) -0.2023(5) 0.6662(4) 0.0889(14) Uani 1 1 d . . . . .
H12 H 0.810488 -0.234975 0.680677 0.107 Uiso 1 1 calc R U . . .
C13 C 0.6550(5) -0.2671(4) 0.6305(4) 0.0871(13) Uani 1 1 d . . . . .
H13 H 0.703800 -0.342416 0.618157 0.105 Uiso 1 1 calc R U . . .
C14 C 0.5174(4) -0.2204(4) 0.6131(3) 0.0662(10) Uani 1 1 d . . . . .
H14 H 0.472329 -0.265865 0.591450 0.079 Uiso 1 1 calc R U . . .
C15 C -0.1865(3) 0.3258(3) 0.9516(2) 0.0445(7) Uani 1 1 d . . . . .
C16 C -0.2581(4) 0.2287(4) 1.0031(2) 0.0604(9) Uani 1 1 d . . . . .
H16 H -0.226685 0.153963 0.986055 0.073 Uiso 1 1 calc R U . . .
C17 C -0.3779(4) 0.2443(5) 1.0811(3) 0.0782(13) Uani 1 1 d . . . . .
H17 H -0.425951 0.179295 1.116963 0.094 Uiso 1 1 calc R U . . .
C18 C -0.4250(4) 0.3552(6) 1.1050(3) 0.0872(14) Uani 1 1 d . . . . .
H18 H -0.504315 0.364607 1.157491 0.105 Uiso 1 1 calc R U . . .
C19 C -0.3574(4) 0.4511(5) 1.0530(3) 0.0766(12) Uani 1 1 d . . . . .
H19 H -0.391365 0.526403 1.069062 0.092 Uiso 1 1 calc R U . . .
C20 C -0.2377(4) 0.4374(4) 0.9761(2) 0.0586(9) Uani 1 1 d . . . . .
H20 H -0.191299 0.503504 0.940716 0.070 Uiso 1 1 calc R U . . .
C21 C 0.1134(3) 0.2214(3) 0.9311(2) 0.0422(7) Uani 1 1 d . . . . .
C22 C 0.0827(4) 0.1518(3) 1.0310(2) 0.0590(9) Uani 1 1 d . . . . .
H22 H -0.011621 0.143823 1.062616 0.071 Uiso 1 1 calc R U . . .
C23 C 0.1919(5) 0.0938(4) 1.0846(3) 0.0775(12) Uani 1 1 d . . . . .
H23 H 0.170274 0.046911 1.151847 0.093 Uiso 1 1 calc R U . . .
C24 C 0.3303(5) 0.1050(4) 1.0395(3) 0.0793(12) Uani 1 1 d . . . . .
H24 H 0.402814 0.067406 1.076205 0.095 Uiso 1 1 calc R U . . .
C25 C 0.3623(4) 0.1717(4) 0.9398(3) 0.0726(11) Uani 1 1 d . . . . .
H25 H 0.457083 0.178577 0.908614 0.087 Uiso 1 1 calc R U . . .
C26 C 0.2556(4) 0.2286(3) 0.8853(3) 0.0578(9) Uani 1 1 d . . . . .
H26 H 0.278932 0.272291 0.817213 0.069 Uiso 1 1 calc R U . . .
C27 C 0.0271(3) 0.4452(3) 0.7846(2) 0.0449(7) Uani 1 1 d . . . . .
C28 C 0.0730(4) 0.5128(3) 0.8318(3) 0.0598(9) Uani 1 1 d . . . . .
H28 H 0.073247 0.484775 0.901357 0.072 Uiso 1 1 calc R U . . .
C29 C 0.1182(4) 0.6219(4) 0.7744(4) 0.0768(12) Uani 1 1 d . . . . .
H29 H 0.147793 0.667781 0.805917 0.092 Uiso 1 1 calc R U . . .
C30 C 0.1199(5) 0.6625(4) 0.6730(4) 0.0852(13) Uani 1 1 d . . . . .
H30 H 0.150839 0.735871 0.635325 0.102 Uiso 1 1 calc R U . . .
C31 C 0.0763(5) 0.5964(4) 0.6254(3) 0.0800(12) Uani 1 1 d . . . . .
H31 H 0.078547 0.624390 0.555502 0.096 Uiso 1 1 calc R U . . .
C32 C 0.0290(4) 0.4878(3) 0.6819(2) 0.0574(9) Uani 1 1 d . . . . .
H32 H -0.001755 0.443369 0.649813 0.069 Uiso 1 1 calc R U . . .

loop_
_atom_site_aniso_label
_atom_site_aniso_U_11
_atom_site_aniso_U_22
_atom_site_aniso_U_33
_atom_site_aniso_U_23
_atom_site_aniso_U_13
_atom_site_aniso_U_12
Pd1 0.04640(15) 0.04308(14) 0.03549(12) -0.01820(10) -0.01503(9) -0.00266(11)
S1 0.0581(5) 0.0658(6) 0.0513(4) -0.0339(4) -0.0275(4) 0.0087(4)
P1 0.0424(4) 0.0441(4) 0.0326(4) -0.0158(3) -0.0103(3) -0.0073(4)
O1 0.0526(13) 0.0587(14) 0.0526(12) -0.0333(11) -0.0224(10) 0.0011(11)
N1 0.0424(14) 0.0444(14) 0.0400(12) -0.0235(11) -0.0158(10) 0.0061(12)
N2 0.0466(15) 0.0479(15) 0.0475(14) -0.0276(12) -0.0206(11) 0.0049(12)
N3 0.0503(16) 0.0564(17) 0.0488(15) -0.0291(13) -0.0209(12) 0.0047(14)
C1 0.0439(17) 0.0412(16) 0.0349(14) -0.0136(12) -0.0111(12) -0.0081(14)
C2 0.0429(17) 0.0427(17) 0.0397(15) -0.0157(13) -0.0115(12) -0.0076(14)
C3 0.0449(17) 0.0410(17) 0.0372(14) -0.0113(13) -0.0111(12) -0.0076(14)
C4 0.057(2) 0.059(2) 0.0480(17) -0.0271(16) -0.0193(14) -0.0008(17)
C5 0.052(2) 0.069(2) 0.057(2) -0.0348(18) -0.0130(15) 0.0072(18)
C6 0.0456(19) 0.080(3) 0.061(2) -0.0328(19) -0.0187(16) 0.0022(19)
C7 0.0479(19) 0.071(2) 0.0536(18) -0.0326(17) -0.0177(14) -0.0013(18)
C8 0.0505(18) 0.0415(17) 0.0383(15) -0.0155(13) -0.0136(13) -0.0029(15)
C9 0.0441(18) 0.054(2) 0.0394(16) -0.0136(14) -0.0118(13) -0.0032(16)
C10 0.055(2) 0.069(2) 0.0497(18) -0.0165(17) -0.0077(15) -0.0190(19)
C11 0.058(2) 0.105(4) 0.063(2) -0.015(2) -0.0132(18) -0.034(3)
C12 0.052(3) 0.115(4) 0.097(3) -0.020(3) -0.026(2) -0.010(3)
C13 0.060(3) 0.088(3) 0.107(3) -0.033(3) -0.027(2) 0.015(2)
C14 0.058(2) 0.072(3) 0.074(2) -0.032(2) -0.0231(18) 0.003(2)
C15 0.0415(17) 0.062(2) 0.0357(15) -0.0202(14) -0.0115(12) -0.0061(16)
C16 0.054(2) 0.078(3) 0.0505(19) -0.0140(18) -0.0112(16) -0.019(2)
C17 0.055(2) 0.123(4) 0.052(2) -0.006(2) -0.0105(18) -0.031(3)
C18 0.054(3) 0.149(5) 0.058(2) -0.043(3) -0.0080(19) -0.001(3)
C19 0.060(2) 0.110(4) 0.064(2) -0.049(2) -0.0150(19) 0.014(2)
C20 0.053(2) 0.079(3) 0.0533(19) -0.0357(18) -0.0156(15) -0.0009(19)
C21 0.0483(18) 0.0446(17) 0.0423(16) -0.0189(13) -0.0163(13) -0.0068(15)
C22 0.061(2) 0.070(2) 0.0502(19) -0.0093(17) -0.0217(16) -0.0159(19)
C23 0.085(3) 0.086(3) 0.060(2) 0.004(2) -0.036(2) -0.021(3)
C24 0.074(3) 0.082(3) 0.088(3) -0.010(2) -0.050(2) -0.007(2)
C25 0.047(2) 0.083(3) 0.090(3) -0.019(2) -0.026(2) -0.008(2)
C26 0.050(2) 0.068(2) 0.0549(19) -0.0148(17) -0.0140(16) -0.0081(18)
C27 0.0454(18) 0.0450(18) 0.0471(17) -0.0126(14) -0.0136(13) -0.0088(15)
C28 0.069(2) 0.058(2) 0.062(2) -0.0162(17) -0.0249(17) -0.0174(19)
C29 0.076(3) 0.055(2) 0.112(3) -0.014(2) -0.042(2) -0.021(2)
C30 0.075(3) 0.063(3) 0.111(4) 0.014(3) -0.039(3) -0.029(2)
C31 0.089(3) 0.075(3) 0.069(2) 0.015(2) -0.028(2) -0.032(3)
C32 0.060(2) 0.060(2) 0.0532(19) -0.0061(17) -0.0182(16) -0.0182(19)

loop_
_atom_type_symbol
_atom_type_description
_atom_type_scat_dispersion_real
_atom_type_scat_dispersion_imag
_atom_type_scat_source
C C 0.0033 0.0016 'International Tables Vol C Tables 4.2.6.8 and 6.1.1.4'
H H 0.0000 0.0000 'International Tables Vol C Tables 4.2.6.8 and 6.1.1.4'
N N 0.0061 0.0033 'International Tables Vol C Tables 4.2.6.8 and 6.1.1.4'
O O 0.0106 0.0060 'International Tables Vol C Tables 4.2.6.8 and 6.1.1.4'
P P 0.1023 0.0942 'International Tables Vol C Tables 4.2.6.8 and 6.1.1.4'
Pd Pd -0.9988 1.0072 'International Tables Vol C Tables 4.2.6.8 and 6.1.1.4'
S S 0.1246 0.1234 'International Tables Vol C Tables 4.2.6.8 and 6.1.1.4'

loop_
_geom_angle_atom_site_label_1
_geom_angle_atom_site_label_2
_geom_angle_atom_site_label_3
_geom_angle
_geom_angle_site_symmetry_1
_geom_angle_site_symmetry_3
_geom_angle_publ_flag
P1 Pd1 S1 97.75(3) . . ?
N1 Pd1 S1 82.64(7) . . ?
N1 Pd1 P1 175.74(7) . . ?
N1 Pd1 C3 80.59(10) . . ?
C3 Pd1 S1 163.18(8) . . ?
C3 Pd1 P1 98.89(8) . . ?
C8 S1 Pd1 96.72(11) . . ?
C15 P1 Pd1 117.28(9) . . ?
C15 P1 C21 103.14(13) . . ?
C15 P1 C27 107.68(14) . . ?
C21 P1 Pd1 114.14(9) . . ?
C27 P1 Pd1 110.52(9) . . ?
C27 P1 C21 102.85(13) . . ?
N2 N1 Pd1 120.24(17) . . ?
C1 N1 Pd1 120.02(19) . . ?
C1 N1 N2 119.2(2) . . ?
N1 N2 H2 118(2) . . ?
C8 N2 N1 119.0(2) . . ?
C8 N2 H2 123(2) . . ?
C8 N3 H3 116(2) . . ?
C8 N3 C9 130.4(2) . . ?
C9 N3 H3 113(2) . . ?
O1 C1 N1 124.4(3) . . ?
O1 C1 C2 124.9(3) . . ?
N1 C1 C2 110.7(2) . . ?
C3 C2 C1 117.8(3) . . ?
C7 C2 C1 120.6(2) . . ?
C7 C2 C3 121.5(3) . . ?
C2 C3 Pd1 110.7(2) . . ?
C4 C3 Pd1 133.1(2) . . ?
C4 C3 C2 116.1(3) . . ?
C3 C4 H4 119.1 . . ?
C3 C4 C5 121.8(3) . . ?
C5 C4 H4 119.1 . . ?
C4 C5 H5 119.5 . . ?
C6 C5 C4 120.9(3) . . ?
C6 C5 H5 119.5 . . ?
C5 C6 H6 120.6 . . ?
C5 C6 C7 118.8(3) . . ?
C7 C6 H6 120.6 . . ?
C2 C7 H7 119.6 . . ?
C6 C7 C2 120.8(3) . . ?
C6 C7 H7 119.6 . . ?
N2 C8 S1 120.8(2) . . ?
N2 C8 N3 115.7(2) . . ?
N3 C8 S1 123.4(2) . . ?
C10 C9 N3 123.3(3) . . ?
C14 C9 N3 117.2(3) . . ?
C14 C9 C10 119.5(3) . . ?
C9 C10 H10 120.3 . . ?
C11 C10 C9 119.4(4) . . ?
C11 C10 H10 120.3 . . ?
C10 C11 H11 119.5 . . ?
C12 C11 C10 121.1(4) . . ?
C12 C11 H11 119.5 . . ?
C11 C12 H12 120.1 . . ?
C11 C12 C13 119.7(4) . . ?
C13 C12 H12 120.1 . . ?
C12 C13 H13 120.1 . . ?
C12 C13 C14 119.9(4) . . ?
C14 C13 H13 120.1 . . ?
C9 C14 C13 120.4(4) . . ?
C9 C14 H14 119.8 . . ?
C13 C14 H14 119.8 . . ?
C16 C15 P1 117.2(2) . . ?
C16 C15 C20 119.4(3) . . ?
C20 C15 P1 123.4(2) . . ?
C15 C16 H16 120.4 . . ?
C15 C16 C17 119.2(4) . . ?
C17 C16 H16 120.4 . . ?
C16 C17 H17 119.9 . . ?
C18 C17 C16 120.2(4) . . ?
C18 C17 H17 119.9 . . ?
C17 C18 H18 119.6 . . ?
C19 C18 C17 120.7(4) . . ?
C19 C18 H18 119.6 . . ?
C18 C19 H19 120.0 . . ?
C18 C19 C20 120.1(4) . . ?
C20 C19 H19 120.0 . . ?
C15 C20 H20 119.8 . . ?
C19 C20 C15 120.4(4) . . ?
C19 C20 H20 119.8 . . ?
C22 C21 P1 122.4(2) . . ?
C22 C21 C26 118.4(3) . . ?
C26 C21 P1 119.2(2) . . ?
C21 C22 H22 119.9 . . ?
C21 C22 C23 120.3(3) . . ?
C23 C22 H22 119.9 . . ?
C22 C23 H23 119.7 . . ?
C24 C23 C22 120.5(4) . . ?
C24 C23 H23 119.7 . . ?
C23 C24 H24 120.2 . . ?
C23 C24 C25 119.7(4) . . ?
C25 C24 H24 120.2 . . ?
C24 C25 H25 119.8 . . ?
C24 C25 C26 120.5(4) . . ?
C26 C25 H25 119.8 . . ?
C21 C26 H26 119.7 . . ?
C25 C26 C21 120.6(3) . . ?
C25 C26 H26 119.7 . . ?
C28 C27 P1 121.3(2) . . ?
C32 C27 P1 119.4(2) . . ?
C32 C27 C28 119.2(3) . . ?
C27 C28 H28 120.2 . . ?
C29 C28 C27 119.5(3) . . ?
C29 C28 H28 120.2 . . ?
C28 C29 H29 119.7 . . ?
C30 C29 C28 120.6(4) . . ?
C30 C29 H29 119.7 . . ?
C29 C30 H30 119.7 . . ?
C29 C30 C31 120.6(3) . . ?
C31 C30 H30 119.7 . . ?
C30 C31 H31 120.2 . . ?
C30 C31 C32 119.6(4) . . ?
C32 C31 H31 120.2 . . ?
C27 C32 C31 120.5(3) . . ?
C27 C32 H32 119.7 . . ?
C31 C32 H32 119.7 . . ?

loop_
_geom_bond_atom_site_label_1
_geom_bond_atom_site_label_2
_geom_bond_distance
_geom_bond_site_symmetry_2
_geom_bond_publ_flag
Pd1 S1 2.3547(9) . ?
Pd1 P1 2.2444(7) . ?
Pd1 N1 1.997(2) . ?
Pd1 C3 2.040(3) . ?
S1 C8 1.725(3) . ?
P1 C15 1.822(3) . ?
P1 C21 1.835(3) . ?
P1 C27 1.823(3) . ?
O1 C1 1.255(3) . ?
N1 N2 1.377(3) . ?
N1 C1 1.319(4) . ?
N2 H2 0.97(4) . ?
N2 C8 1.319(4) . ?
N3 H3 0.80(3) . ?
N3 C8 1.347(4) . ?
N3 C9 1.412(4) . ?
C1 C2 1.482(4) . ?
C2 C3 1.415(3) . ?
C2 C7 1.384(4) . ?
C3 C4 1.388(4) . ?
C4 H4 0.9300 . ?
C4 C5 1.393(4) . ?
C5 H5 0.9300 . ?
C5 C6 1.370(4) . ?
C6 H6 0.9300 . ?
C6 C7 1.378(5) . ?
C7 H7 0.9300 . ?
C9 C10 1.384(4) . ?
C9 C14 1.375(5) . ?
C10 H10 0.9300 . ?
C10 C11 1.376(5) . ?
C11 H11 0.9300 . ?
C11 C12 1.364(6) . ?
C12 H12 0.9300 . ?
C12 C13 1.371(6) . ?
C13 H13 0.9300 . ?
C13 C14 1.382(5) . ?
C14 H14 0.9300 . ?
C15 C16 1.384(4) . ?
C15 C20 1.384(4) . ?
C16 H16 0.9300 . ?
C16 C17 1.396(5) . ?
C17 H17 0.9300 . ?
C17 C18 1.370(6) . ?
C18 H18 0.9300 . ?
C18 C19 1.352(6) . ?
C19 H19 0.9300 . ?
C19 C20 1.383(5) . ?
C20 H20 0.9300 . ?
C21 C22 1.380(4) . ?
C21 C26 1.387(4) . ?
C22 H22 0.9300 . ?
C22 C23 1.387(5) . ?
C23 H23 0.9300 . ?
C23 C24 1.361(6) . ?
C24 H24 0.9300 . ?
C24 C25 1.368(5) . ?
C25 H25 0.9300 . ?
C25 C26 1.374(5) . ?
C26 H26 0.9300 . ?
C27 C28 1.392(4) . ?
C27 C32 1.370(4) . ?
C28 H28 0.9300 . ?
C28 C29 1.383(5) . ?
C29 H29 0.9300 . ?
C29 C30 1.352(6) . ?
C30 H30 0.9300 . ?
C30 C31 1.369(6) . ?
C31 H31 0.9300 . ?
C31 C32 1.384(5) . ?
C32 H32 0.9300 . ?

loop_
_geom_torsion_atom_site_label_1
_geom_torsion_atom_site_label_2
_geom_torsion_atom_site_label_3
_geom_torsion_atom_site_label_4
_geom_torsion
_geom_torsion_site_symmetry_1
_geom_torsion_site_symmetry_2
_geom_torsion_site_symmetry_3
_geom_torsion_site_symmetry_4
_geom_torsion_publ_flag
Pd1 S1 C8 N2 -7.2(3) . . . . ?
Pd1 S1 C8 N3 175.4(2) . . . . ?
Pd1 P1 C15 C16 44.6(3) . . . . ?
Pd1 P1 C15 C20 -136.6(2) . . . . ?
Pd1 P1 C21 C22 -99.9(3) . . . . ?
Pd1 P1 C21 C26 76.7(3) . . . . ?
Pd1 P1 C27 C28 -165.2(3) . . . . ?
Pd1 P1 C27 C32 11.3(3) . . . . ?
Pd1 N1 N2 C8 2.8(4) . . . . ?
Pd1 N1 C1 O1 176.3(2) . . . . ?
Pd1 N1 C1 C2 -2.8(3) . . . . ?
Pd1 C3 C4 C5 178.9(2) . . . . ?
P1 C15 C16 C17 176.9(3) . . . . ?
P1 C15 C20 C19 -177.4(3) . . . . ?
P1 C21 C22 C23 178.5(3) . . . . ?
P1 C21 C26 C25 -179.3(3) . . . . ?
P1 C27 C28 C29 177.1(3) . . . . ?
P1 C27 C32 C31 -176.3(3) . . . . ?
O1 C1 C2 C3 -175.4(3) . . . . ?
O1 C1 C2 C7 2.3(5) . . . . ?
N1 N2 C8 S1 4.1(4) . . . . ?
N1 N2 C8 N3 -178.3(2) . . . . ?
N1 C1 C2 C3 3.6(4) . . . . ?
N1 C1 C2 C7 -178.7(3) . . . . ?
N2 N1 C1 O1 4.3(4) . . . . ?
N2 N1 C1 C2 -174.8(2) . . . . ?
N3 C9 C10 C11 179.7(3) . . . . ?
N3 C9 C14 C13 178.1(3) . . . . ?
C1 N1 N2 C8 174.8(3) . . . . ?
C1 C2 C3 Pd1 -2.8(3) . . . . ?
C1 C2 C3 C4 176.1(3) . . . . ?
C1 C2 C7 C6 -176.2(3) . . . . ?
C2 C3 C4 C5 0.4(5) . . . . ?
C3 C2 C7 C6 1.4(5) . . . . ?
C3 C4 C5 C6 1.0(5) . . . . ?
C4 C5 C6 C7 -1.2(5) . . . . ?
C5 C6 C7 C2 0.0(5) . . . . ?
C7 C2 C3 Pd1 179.6(2) . . . . ?
C7 C2 C3 C4 -1.6(4) . . . . ?
C8 N3 C9 C10 -31.8(5) . . . . ?
C8 N3 C9 C14 150.2(3) . . . . ?
C9 N3 C8 S1 -3.3(5) . . . . ?
C9 N3 C8 N2 179.1(3) . . . . ?
C9 C10 C11 C12 2.2(5) . . . . ?
C10 C9 C14 C13 -0.1(5) . . . . ?
C10 C11 C12 C13 0.2(6) . . . . ?
C11 C12 C13 C14 -2.6(7) . . . . ?
C12 C13 C14 C9 2.5(6) . . . . ?
C14 C9 C10 C11 -2.3(5) . . . . ?
C15 P1 C21 C22 28.5(3) . . . . ?
C15 P1 C21 C26 -154.9(2) . . . . ?
C15 P1 C27 C28 65.6(3) . . . . ?
C15 P1 C27 C32 -117.9(3) . . . . ?
C15 C16 C17 C18 1.0(6) . . . . ?
C16 C15 C20 C19 1.4(5) . . . . ?
C16 C17 C18 C19 0.6(6) . . . . ?
C17 C18 C19 C20 -1.2(6) . . . . ?
C18 C19 C20 C15 0.2(6) . . . . ?
C20 C15 C16 C17 -2.0(5) . . . . ?
C21 P1 C15 C16 -81.7(2) . . . . ?
C21 P1 C15 C20 97.1(3) . . . . ?
C21 P1 C27 C28 -42.9(3) . . . . ?
C21 P1 C27 C32 133.6(3) . . . . ?
C21 C22 C23 C24 0.2(6) . . . . ?
C22 C21 C26 C25 -2.6(5) . . . . ?
C22 C23 C24 C25 -1.5(7) . . . . ?
C23 C24 C25 C26 0.7(6) . . . . ?
C24 C25 C26 C21 1.3(6) . . . . ?
C26 C21 C22 C23 1.8(5) . . . . ?
C27 P1 C15 C16 170.0(2) . . . . ?
C27 P1 C15 C20 -11.2(3) . . . . ?
C27 P1 C21 C22 140.4(3) . . . . ?
C27 P1 C21 C26 -43.0(3) . . . . ?
C27 C28 C29 C30 -0.8(6) . . . . ?
C28 C27 C32 C31 0.2(5) . . . . ?
C28 C29 C30 C31 0.2(7) . . . . ?
C29 C30 C31 C32 0.6(7) . . . . ?
C30 C31 C32 C27 -0.8(6) . . . . ?
C32 C27 C28 C29 0.6(5) . . . . ?
